data_4328908
loop_
_publ_author_name
'Hua Lin'
'Long-Hua Li'
'Ling Chen'

_publ_section_title
;
 Diverse Closed Cavities in Condensed Rare Earth Metal-Chalcogenide
 Matrixes: Cs[Lu7Q11] and (ClCs6)[RE21Q34] (RE = Dy, Ho; Q = S, Se, Te)
;
_journal_name_full 'Inorganic Chemistry'
_journal_page_first 4588
_journal_page_last 4596
_journal_paper_doi 10.1021/ic202494w
_journal_volume 51
_journal_year 2012
_chemical_formula_moiety 'Cl Cs6 Dy21 S34'
_chemical_formula_sum 'Cl Cs6 Dy21 S34'
_chemical_formula_weight 5335.45
_chemical_name_systematic
; 
 ? 
;
_space_group_IT_number 12
_symmetry_cell_setting monoclinic
_symmetry_space_group_name_Hall '-C 2y'
_symmetry_space_group_name_H-M 'C 1 2/m 1'
_atom_sites_solution_primary direct
_atom_sites_solution_secondary difmap
_audit_creation_method SHELXL-97
_cell_angle_alpha 90.00
_cell_angle_beta 128.738(4)
_cell_angle_gamma 90.00
_cell_formula_units_Z 2
_cell_length_a 17.166(6)
_cell_length_b 19.530(6)
_cell_length_c 13.017(5)
_cell_measurement_reflns_used 5271
_cell_measurement_temperature 293(2)
_cell_measurement_theta_max 27.5010
_cell_measurement_theta_min 2.0058
_cell_volume 3404(2)
_computing_cell_refinement 'CrystalClear (Rigaku Inc., 2007)'
_computing_data_collection 'CrystalClear (Rigaku Inc., 2007)'
_computing_data_reduction 'CrystalClear (Rigaku Inc., 2007)'
_computing_molecular_graphics 'Bruker SHELXTL'
_computing_publication_material 'Bruker SHELXTL'
_computing_structure_refinement 'SHELXL-97 (Sheldrick, 1997)'
_computing_structure_solution 'SHELXS-97 (Sheldrick, 1990)'
_diffrn_ambient_temperature 293(2)
_diffrn_detector_area_resol_mean 28.5714
_diffrn_measured_fraction_theta_full 0.993
_diffrn_measured_fraction_theta_max 0.993
_diffrn_measurement_device_type Saturn724
_diffrn_measurement_method CCD_Profile_fitting
_diffrn_radiation_monochromator graphite
_diffrn_radiation_source 'fine-focus sealed tube'
_diffrn_radiation_type MoK\a
_diffrn_radiation_wavelength 0.71073
_diffrn_reflns_av_R_equivalents 0.0287
_diffrn_reflns_av_sigmaI/netI 0.0322
_diffrn_reflns_limit_h_max 21
_diffrn_reflns_limit_h_min -22
_diffrn_reflns_limit_k_max 25
_diffrn_reflns_limit_k_min -25
_diffrn_reflns_limit_l_max 16
_diffrn_reflns_limit_l_min -16
_diffrn_reflns_number 13510
_diffrn_reflns_theta_full 27.48
_diffrn_reflns_theta_max 27.48
_diffrn_reflns_theta_min 2.01
_exptl_absorpt_coefficient_mu 26.972
_exptl_absorpt_correction_T_max 1.0000
_exptl_absorpt_correction_T_min 0.8090
_exptl_absorpt_correction_type multi-scan
_exptl_crystal_colour Brown
_exptl_crystal_density_diffrn 5.206
_exptl_crystal_description Block
_exptl_crystal_F_000 4554
_exptl_crystal_size_max 0.2000
_exptl_crystal_size_mid 0.1500
_exptl_crystal_size_min 0.1000
_refine_diff_density_max 1.793
_refine_diff_density_min -2.189
_refine_diff_density_rms 0.285
_refine_ls_extinction_coef 0.000180(5)
_refine_ls_extinction_expression Fc^*^=kFc[1+0.001xFc^2^\l^3^/sin(2\q)]^-1/4^
_refine_ls_extinction_method SHELXL
_refine_ls_goodness_of_fit_ref 1.057
_refine_ls_matrix_type full
_refine_ls_number_parameters 154
_refine_ls_number_reflns 4006
_refine_ls_number_restraints 0
_refine_ls_restrained_S_all 1.057
_refine_ls_R_factor_all 0.0230
_refine_ls_R_factor_gt 0.0196
_refine_ls_shift/su_max 0.001
_refine_ls_shift/su_mean 0.000
_refine_ls_structure_factor_coef Fsqd
_refine_ls_weighting_details 'calc w=1/[\s^2^(Fo^2^)+(0.0157P)^2^+0.0000P] where P=(Fo^2^+2Fc^2^)/3'
_refine_ls_weighting_scheme calc
_refine_ls_wR_factor_gt 0.0423
_refine_ls_wR_factor_ref 0.0431
_reflns_number_gt 3647
_reflns_number_total 4006
_reflns_threshold_expression >2sigma(I)
_cod_data_source_file ic202494w_si_001_3.cif
_cod_data_source_block ClCs6Dy21S34
_cod_database_code 4328908

loop_
_symmetry_equiv_pos_as_xyz
'x, y, z'
'-x, y, -z'
'x+1/2, y+1/2, z'
'-x+1/2, y+1/2, -z'
'-x, -y, -z'
'x, -y, z'
'-x+1/2, -y+1/2, -z'
'x+1/2, -y+1/2, z'

loop_
_atom_site_label
_atom_site_type_symbol
_atom_site_fract_x
_atom_site_fract_y
_atom_site_fract_z
_atom_site_U_iso_or_equiv
_atom_site_adp_type
_atom_site_occupancy
_atom_site_symmetry_multiplicity
_atom_site_calc_flag
_atom_site_refinement_flags
Cs1 Cs 0.42856(3) 0.377265(19) 0.27065(4) 0.02544(9) Uani 1 1 d .
Cs2 Cs 0.26875(4) 0.5000 0.41586(5) 0.02681(12) Uani 1 2 d S
Dy1 Dy 0.0000 0.301520(17) 0.0000 0.01011(7) Uani 1 2 d S
Dy2 Dy 0.254388(17) 0.208876(11) 0.24884(2) 0.00772(6) Uani 1 1 d .
Dy3 Dy 0.127683(16) 0.299549(11) 0.37606(2) 0.00782(6) Uani 1 1 d .
Dy4 Dy 0.0000 0.099905(15) 0.0000 0.00767(7) Uani 1 2 d S
Dy5 Dy 0.363386(18) 0.101941(11) 0.10703(2) 0.00845(6) Uani 1 1 d .
Dy6 Dy 0.5000 0.100259(16) 0.5000 0.01009(7) Uani 1 2 d S
Dy7 Dy 0.0000 0.5000 0.0000 0.00780(9) Uani 1 4 d S
Dy8 Dy 0.24329(2) 0.0000 0.25692(3) 0.00803(7) Uani 1 2 d S
S1 S 0.18356(13) 0.5000 0.05956(16) 0.0106(4) Uani 1 2 d S
S2 S 0.05895(13) 0.0000 0.18037(16) 0.0099(3) Uani 1 2 d S
S3 S 0.18975(9) 0.10042(6) 0.07652(11) 0.0083(2) Uani 1 1 d .
S4 S 0.18337(10) 0.30197(7) 0.06368(12) 0.0148(3) Uani 1 1 d .
S5 S 0.06953(9) 0.20305(6) 0.18546(11) 0.0079(2) Uani 1 1 d .
S6 S 0.43893(9) 0.19359(6) 0.31014(11) 0.0086(2) Uani 1 1 d .
S7 S 0.31117(9) 0.29815(6) 0.44223(11) 0.0097(3) Uani 1 1 d .
S8 S 0.31816(9) 0.10419(6) 0.43693(11) 0.0089(3) Uani 1 1 d .
S9 S 0.05112(9) 0.39956(6) 0.18145(11) 0.0080(2) Uani 1 1 d .
S10 S 0.42587(12) 0.0000 0.30767(15) 0.0077(3) Uani 1 2 d S
Cl1 Cl 0.5000 0.5000 0.5000 0.0238(6) Uani 1 4 d S

loop_
_atom_site_aniso_label
_atom_site_aniso_U_11
_atom_site_aniso_U_22
_atom_site_aniso_U_33
_atom_site_aniso_U_23
_atom_site_aniso_U_13
_atom_site_aniso_U_12
Cs1 0.0271(2) 0.0242(2) 0.02550(19) -0.00436(15) 0.01670(17) -0.00166(16)
Cs2 0.0181(3) 0.0323(3) 0.0298(3) 0.000 0.0149(2) 0.000
Dy1 0.01035(17) 0.01028(17) 0.01014(15) 0.000 0.00662(14) 0.000
Dy2 0.00707(11) 0.00832(12) 0.00856(10) 0.00042(8) 0.00526(9) 0.00122(8)
Dy3 0.00739(12) 0.00925(12) 0.00726(10) 0.00019(8) 0.00480(10) 0.00172(9)
Dy4 0.00572(16) 0.00708(17) 0.00917(15) 0.000 0.00415(13) 0.000
Dy5 0.00868(12) 0.00916(12) 0.01003(11) -0.00030(8) 0.00707(10) -0.00005(8)
Dy6 0.00775(17) 0.01287(18) 0.00941(15) 0.000 0.00526(14) 0.000
Dy7 0.0102(2) 0.0069(2) 0.0100(2) 0.000 0.00811(19) 0.000
Dy8 0.00660(16) 0.00753(16) 0.00919(15) 0.000 0.00457(13) 0.000
S1 0.0102(9) 0.0121(9) 0.0107(8) 0.000 0.0072(7) 0.000
S2 0.0094(9) 0.0101(9) 0.0113(8) 0.000 0.0070(7) 0.000
S3 0.0064(6) 0.0096(6) 0.0097(6) 0.0008(4) 0.0054(5) 0.0004(4)
S4 0.0127(7) 0.0165(7) 0.0172(6) 0.0093(5) 0.0103(6) 0.0043(5)
S5 0.0082(6) 0.0077(6) 0.0083(5) -0.0014(4) 0.0054(5) -0.0008(4)
S6 0.0066(6) 0.0100(6) 0.0105(6) 0.0009(4) 0.0061(5) 0.0004(4)
S7 0.0087(6) 0.0099(6) 0.0105(6) 0.0008(4) 0.0060(5) 0.0007(5)
S8 0.0105(6) 0.0082(6) 0.0085(6) -0.0017(4) 0.0062(5) -0.0013(5)
S9 0.0082(6) 0.0082(6) 0.0081(6) 0.0007(4) 0.0053(5) -0.0003(4)
S10 0.0072(8) 0.0078(8) 0.0076(7) 0.000 0.0044(7) 0.000
Cl1 0.0222(15) 0.0247(15) 0.0243(14) 0.000 0.0145(13) 0.000

loop_
_atom_type_symbol
_atom_type_description
_atom_type_scat_dispersion_real
_atom_type_scat_dispersion_imag
_atom_type_scat_source
Cs Cs -0.3680 2.1192 'International Tables Vol C Tables 4.2.6.8 and 6.1.1.4'
Dy Dy -0.1892 4.4098 'International Tables Vol C Tables 4.2.6.8 and 6.1.1.4'
S S 0.1246 0.1234 'International Tables Vol C Tables 4.2.6.8 and 6.1.1.4'
Cl Cl 0.1484 0.1585 'International Tables Vol C Tables 4.2.6.8 and 6.1.1.4'

loop_
_geom_angle_atom_site_label_1
_geom_angle_atom_site_label_2
_geom_angle_atom_site_label_3
_geom_angle
_geom_angle_site_symmetry_1
_geom_angle_site_symmetry_3
Cl1 Cs1 S5 129.48(3) . 8
Cl1 Cs1 S4 123.73(3) . .
S5 Cs1 S4 106.78(4) 8 .
Cl1 Cs1 S6 128.03(3) . .
S5 Cs1 S6 68.13(3) 8 .
S4 Cs1 S6 68.35(3) . .
Cl1 Cs1 S3 128.29(3) . 7
S5 Cs1 S3 68.24(3) 8 7
S4 Cs1 S3 68.71(3) . 7
S6 Cs1 S3 103.60(3) . 7
Cl1 Cs1 S7 82.61(3) . 2_656
S5 Cs1 S7 62.41(4) 8 2_656
S4 Cs1 S7 130.77(3) . 2_656
S6 Cs1 S7 63.15(3) . 2_656
S3 Cs1 S7 130.34(3) 7 2_656
Cl1 Cs1 S2 82.68(3) . 3
S5 Cs1 S2 63.52(3) 8 3
S4 Cs1 S2 130.09(4) . 3
S6 Cs1 S2 131.45(3) . 3
S3 Cs1 S2 62.30(3) 7 3
S7 Cs1 S2 90.17(4) 2_656 3
Cl1 Cs1 S1 80.22(3) . .
S5 Cs1 S1 131.36(4) 8 .
S4 Cs1 S1 60.27(3) . .
S6 Cs1 S1 128.30(3) . .
S3 Cs1 S1 63.43(3) 7 .
S7 Cs1 S1 162.79(3) 2_656 .
S2 Cs1 S1 88.86(4) 3 .
Cl1 Cs1 S7 79.58(3) . .
S5 Cs1 S7 130.86(3) 8 .
S4 Cs1 S7 60.93(4) . .
S6 Cs1 S7 63.19(3) . .
S3 Cs1 S7 129.34(3) 7 .
S7 Cs1 S7 89.29(4) 2_656 .
S2 Cs1 S7 162.17(3) 3 .
S1 Cs1 S7 86.42(4) . .
Cl1 Cs1 Dy5 117.21(2) . 7
S5 Cs1 Dy5 102.47(4) 8 7
S4 Cs1 Dy5 37.32(2) . 7
S6 Cs1 Dy5 100.04(2) . 7
S3 Cs1 Dy5 39.31(2) 7 7
S7 Cs1 Dy5 160.06(2) 2_656 7
S2 Cs1 Dy5 94.29(4) 3 7
S1 Cs1 Dy5 37.01(2) . 7
S7 Cs1 Dy5 92.26(4) . 7
Cl1 Cs1 Dy2 116.564(19) . .
S5 Cs1 Dy2 102.64(3) 8 .
S4 Cs1 Dy2 37.32(2) . .
S6 Cs1 Dy2 39.30(2) . .
S3 Cs1 Dy2 100.57(2) 7 .
S7 Cs1 Dy2 95.23(3) 2_656 .
S2 Cs1 Dy2 160.50(2) 3 .
S1 Cs1 Dy2 91.36(3) . .
S7 Cs1 Dy2 37.016(19) . .
Dy5 Cs1 Dy2 74.63(2) 7 .
Cl1 Cs1 Dy4 120.06(2) . 7
S5 Cs1 Dy4 38.85(2) 8 7
S4 Cs1 Dy4 102.86(3) . 7
S6 Cs1 Dy4 101.544(19) . 7
S3 Cs1 Dy4 38.34(3) 7 7
S7 Cs1 Dy4 94.61(4) 2_656 7
S2 Cs1 Dy4 37.38(2) 3 7
S1 Cs1 Dy4 95.02(3) . 7
S7 Cs1 Dy4 160.29(2) . 7
Dy5 Cs1 Dy4 77.64(4) 7 7
Dy2 Cs1 Dy4 123.286(14) . 7
Cl1 Cs2 S9 131.32(3) . .
Cl1 Cs2 S9 131.32(3) . 6_565
S9 Cs2 S9 66.36(4) . 6_565
Cl1 Cs2 S8 127.14(3) . 4_556
S9 Cs2 S8 101.49(4) . 4_556
S9 Cs2 S8 66.15(4) 6_565 4_556
Cl1 Cs2 S8 127.14(3) . 7_556
S9 Cs2 S8 66.15(4) . 7_556
S9 Cs2 S8 101.49(4) 6_565 7_556
S8 Cs2 S8 66.93(4) 4_556 7_556
Cl1 Cs2 S1 82.88(3) . .
S9 Cs2 S1 64.63(3) . .
S9 Cs2 S1 64.63(3) 6_565 .
S8 Cs2 S1 130.24(3) 4_556 .
S8 Cs2 S1 130.24(3) 7_556 .
Cl1 Cs2 S7 81.859(19) . 6_565
S9 Cs2 S7 130.67(3) . 6_565
S9 Cs2 S7 64.46(3) 6_565 6_565
S8 Cs2 S7 61.39(3) 4_556 6_565
S8 Cs2 S7 127.76(3) 7_556 6_565
S1 Cs2 S7 90.848(18) . 6_565
Cl1 Cs2 S7 81.859(19) . .
S9 Cs2 S7 64.46(3) . .
S9 Cs2 S7 130.67(3) 6_565 .
S8 Cs2 S7 127.76(3) 4_556 .
S8 Cs2 S7 61.39(3) 7_556 .
S1 Cs2 S7 90.848(18) . .
S7 Cs2 S7 163.29(4) 6_565 .
Cl1 Cs2 S2 80.04(3) . 7_556
S9 Cs2 S2 128.38(3) . 7_556
S9 Cs2 S2 128.38(3) 6_565 7_556
S8 Cs2 S2 62.45(4) 4_556 7_556
S8 Cs2 S2 62.45(4) 7_556 7_556
S1 Cs2 S2 162.91(4) . 7_556
S7 Cs2 S2 86.755(18) 6_565 7_556
S7 Cs2 S2 86.755(18) . 7_556
Cl1 Cs2 Dy8 116.262(18) . 7_556
S9 Cs2 Dy8 99.74(3) . 7_556
S9 Cs2 Dy8 99.74(3) 6_565 7_556
S8 Cs2 Dy8 38.43(2) 4_556 7_556
S8 Cs2 Dy8 38.43(2) 7_556 7_556
S1 Cs2 Dy8 160.86(3) . 7_556
S7 Cs2 Dy8 91.915(18) 6_565 7_556
S7 Cs2 Dy8 91.915(18) . 7_556
S2 Cs2 Dy8 36.22(3) 7_556 7_556
Cl1 Cs2 Dy7 120.77(3) . .
S9 Cs2 Dy7 38.76(2) . .
S9 Cs2 Dy7 38.76(2) 6_565 .
S8 Cs2 Dy7 100.70(4) 4_556 .
S8 Cs2 Dy7 100.70(4) 7_556 .
S1 Cs2 Dy7 37.90(3) . .
S7 Cs2 Dy7 95.766(19) 6_565 .
S7 Cs2 Dy7 95.766(19) . .
S2 Cs2 Dy7 159.19(3) 7_556 .
Dy8 Cs2 Dy7 122.97(3) 7_556 .
Cl1 Cs2 Dy3 118.552(14) . .
S9 Cs2 Dy3 38.72(2) . .
S9 Cs2 Dy3 100.41(3) 6_565 .
S8 Cs2 Dy3 100.24(3) 4_556 .
S8 Cs2 Dy3 37.78(2) 7_556 .
S1 Cs2 Dy3 95.148(15) . .
S7 Cs2 Dy3 159.26(2) 6_565 .
S7 Cs2 Dy3 36.69(2) . .
S2 Cs2 Dy3 93.007(16) 7_556 .
Dy8 Cs2 Dy3 76.172(11) 7_556 .
Dy7 Cs2 Dy3 77.399(16) . .
S4 Dy1 S4 179.63(6) . 2
S4 Dy1 S5 93.13(4) . 2
S4 Dy1 S5 87.13(4) 2 2
S4 Dy1 S5 87.13(4) . .
S4 Dy1 S5 93.13(4) 2 .
S5 Dy1 S5 89.60(6) 2 .
S4 Dy1 S9 92.88(4) . .
S4 Dy1 S9 86.86(4) 2 .
S5 Dy1 S9 173.96(4) 2 .
S5 Dy1 S9 90.17(4) . .
S4 Dy1 S9 86.86(4) . 2
S4 Dy1 S9 92.88(4) 2 2
S5 Dy1 S9 90.17(4) 2 2
S5 Dy1 S9 173.96(4) . 2
S9 Dy1 S9 90.68(6) . 2
S4 Dy1 Dy7 89.81(3) . .
S4 Dy1 Dy7 89.81(3) 2 .
S5 Dy1 Dy7 135.20(3) 2 .
S5 Dy1 Dy7 135.20(3) . .
S9 Dy1 Dy7 45.34(3) . .
S9 Dy1 Dy7 45.34(3) 2 .
S4 Dy1 Dy5 42.35(3) . 7
S4 Dy1 Dy5 137.38(3) 2 7
S5 Dy1 Dy5 93.05(3) 2 7
S5 Dy1 Dy5 129.48(3) . 7
S9 Dy1 Dy5 91.75(3) . 7
S9 Dy1 Dy5 44.52(3) 2 7
Dy7 Dy1 Dy5 60.958(11) . 7
S4 Dy1 Dy5 137.38(3) . 8_455
S4 Dy1 Dy5 42.35(3) 2 8_455
S5 Dy1 Dy5 129.48(3) 2 8_455
S5 Dy1 Dy5 93.05(3) . 8_455
S9 Dy1 Dy5 44.52(3) . 8_455
S9 Dy1 Dy5 91.75(3) 2 8_455
Dy7 Dy1 Dy5 60.958(11) . 8_455
Dy5 Dy1 Dy5 121.92(2) 7 8_455
S4 Dy1 Dy2 137.79(3) . 2
S4 Dy1 Dy2 42.46(3) 2 2
S5 Dy1 Dy2 44.69(3) 2 2
S5 Dy1 Dy2 92.92(3) . 2
S9 Dy1 Dy2 129.32(3) . 2
S9 Dy1 Dy2 91.16(3) 2 2
Dy7 Dy1 Dy2 117.718(12) . 2
Dy5 Dy1 Dy2 122.84(3) 7 2
Dy5 Dy1 Dy2 84.80(3) 8_455 2
S4 Dy1 Dy2 42.46(3) . .
S4 Dy1 Dy2 137.79(3) 2 .
S5 Dy1 Dy2 92.92(3) 2 .
S5 Dy1 Dy2 44.69(3) . .
S9 Dy1 Dy2 91.16(3) . .
S9 Dy1 Dy2 129.32(3) 2 .
Dy7 Dy1 Dy2 117.718(12) . .
Dy5 Dy1 Dy2 84.80(3) 7 .
Dy5 Dy1 Dy2 122.84(3) 8_455 .
Dy2 Dy1 Dy2 124.56(2) 2 .
S4 Dy1 Dy3 90.96(3) . 2
S4 Dy1 Dy3 89.04(3) 2 2
S5 Dy1 Dy3 44.73(3) 2 2
S5 Dy1 Dy3 134.14(3) . 2
S9 Dy1 Dy3 135.67(3) . 2
S9 Dy1 Dy3 45.46(3) 2 2
Dy7 Dy1 Dy3 90.563(6) . 2
Dy5 Dy1 Dy3 63.111(19) 7 2
Dy5 Dy1 Dy3 117.504(19) 8_455 2
Dy2 Dy1 Dy3 59.739(10) 2 2
Dy2 Dy1 Dy3 119.656(11) . 2
S4 Dy2 S7 95.63(5) . .
S4 Dy2 S5 88.13(4) . .
S7 Dy2 S5 88.96(4) . .
S4 Dy2 S6 97.46(4) . .
S7 Dy2 S6 96.97(4) . .
S5 Dy2 S6 171.39(4) . .
S4 Dy2 S3 93.76(5) . .
S7 Dy2 S3 168.96(4) . .
S5 Dy2 S3 85.56(4) . .
S6 Dy2 S3 87.53(4) . .
S4 Dy2 S8 176.13(4) . .
S7 Dy2 S8 86.63(4) . .
S5 Dy2 S8 88.78(4) . .
S6 Dy2 S8 85.36(4) . .
S3 Dy2 S8 83.68(4) . .
S4 Dy2 Dy3 90.77(4) . .
S7 Dy2 Dy3 43.85(3) . .
S5 Dy2 Dy3 45.17(3) . .
S6 Dy2 Dy3 140.71(3) . .
S3 Dy2 Dy3 130.35(3) . .
S8 Dy2 Dy3 88.69(3) . .
S4 Dy2 Dy1 44.00(3) . .
S7 Dy2 Dy1 92.19(3) . .
S5 Dy2 Dy1 44.15(3) . .
S6 Dy2 Dy1 141.20(3) . .
S3 Dy2 Dy1 90.53(3) . .
S8 Dy2 Dy1 132.92(3) . .
Dy3 Dy2 Dy1 60.47(3) . .
S4 Dy2 Dy5 91.19(4) . .
S7 Dy2 Dy5 141.17(3) . .
S5 Dy2 Dy5 129.53(3) . .
S6 Dy2 Dy5 44.20(3) . .
S3 Dy2 Dy5 44.12(3) . .
S8 Dy2 Dy5 88.99(3) . .
Dy3 Dy2 Dy5 174.271(8) . .
Dy1 Dy2 Dy5 118.04(3) . .
S4 Dy2 Dy3 138.29(3) . 7_556
S7 Dy2 Dy3 42.76(3) . 7_556
S5 Dy2 Dy3 88.37(2) . 7_556
S6 Dy2 Dy3 91.75(3) . 7_556
S3 Dy2 Dy3 127.34(3) . 7_556
S8 Dy2 Dy3 43.88(3) . 7_556
Dy3 Dy2 Dy3 58.866(19) . 7_556
Dy1 Dy2 Dy3 119.257(12) . 7_556
Dy5 Dy2 Dy3 121.986(19) . 7_556
S4 Dy2 Dy6 140.28(3) . .
S7 Dy2 Dy6 89.97(3) . .
S5 Dy2 Dy6 131.36(3) . .
S6 Dy2 Dy6 42.84(3) . .
S3 Dy2 Dy6 86.49(3) . .
S8 Dy2 Dy6 42.64(3) . .
Dy3 Dy2 Dy6 118.83(3) . .
Dy1 Dy2 Dy6 174.921(8) . .
Dy5 Dy2 Dy6 62.09(3) . .
Dy3 Dy2 Dy6 60.015(11) 7_556 .
S4 Dy2 Cs1 55.99(3) . .
S7 Dy2 Cs1 67.43(3) . .
S5 Dy2 Cs1 132.36(3) . .
S6 Dy2 Cs1 56.10(3) . .
S3 Dy2 Cs1 123.03(3) . .
S8 Dy2 Cs1 127.87(3) . .
Dy3 Dy2 Cs1 99.99(2) . .
Dy1 Dy2 Cs1 94.05(3) . .
Dy5 Dy2 Cs1 85.56(2) . .
Dy3 Dy2 Cs1 98.731(10) 7_556 .
Dy6 Dy2 Cs1 91.03(3) . .
S7 Dy3 S7 88.67(4) 7_556 .
S7 Dy3 S8 88.66(5) 7_556 7_556
S7 Dy3 S8 92.53(4) . 7_556
S7 Dy3 S5 91.65(5) 7_556 .
S7 Dy3 S5 88.47(4) . .
S8 Dy3 S5 178.96(4) 7_556 .
S7 Dy3 S6 92.50(4) 7_556 8_455
S7 Dy3 S6 177.76(4) . 8_455
S8 Dy3 S6 85.60(4) 7_556 8_455
S5 Dy3 S6 93.40(4) . 8_455
S7 Dy3 S9 176.14(4) 7_556 .
S7 Dy3 S9 95.14(4) . .
S8 Dy3 S9 91.80(4) 7_556 .
S5 Dy3 S9 87.82(4) . .
S6 Dy3 S9 83.72(4) 8_455 .
S7 Dy3 Dy3 44.41(3) 7_556 7_556
S7 Dy3 Dy3 44.26(3) . 7_556
S8 Dy3 Dy3 90.84(3) 7_556 7_556
S5 Dy3 Dy3 90.08(3) . 7_556
S6 Dy3 Dy3 136.88(3) 8_455 7_556
S9 Dy3 Dy3 139.39(3) . 7_556
S7 Dy3 Dy2 92.12(3) 7_556 .
S7 Dy3 Dy2 43.81(3) . .
S8 Dy3 Dy2 136.25(3) 7_556 .
S5 Dy3 Dy2 44.73(3) . .
S6 Dy3 Dy2 137.99(3) 8_455 .
S9 Dy3 Dy2 90.19(3) . .
Dy3 Dy3 Dy2 61.36(3) 7_556 .
S7 Dy3 Dy1 135.36(3) 7_556 .
S7 Dy3 Dy1 91.58(3) . .
S8 Dy3 Dy1 135.87(3) 7_556 .
S5 Dy3 Dy1 43.77(3) . .
S6 Dy3 Dy1 88.92(2) 8_455 .
S9 Dy3 Dy1 44.07(3) . .
Dy3 Dy3 Dy1 121.069(13) 7_556 .
Dy2 Dy3 Dy1 59.79(2) . .
S7 Dy3 Dy2 42.85(3) 7_556 7_556
S7 Dy3 Dy2 90.69(3) . 7_556
S8 Dy3 Dy2 45.81(3) 7_556 7_556
S5 Dy3 Dy2 134.49(3) . 7_556
S6 Dy3 Dy2 88.88(2) 8_455 7_556
S9 Dy3 Dy2 137.49(3) . 7_556
Dy3 Dy3 Dy2 59.776(12) 7_556 7_556
Dy2 Dy3 Dy2 121.134(19) . 7_556
Dy1 Dy3 Dy2 177.071(8) . 7_556
S7 Dy3 Dy6 90.18(3) 7_556 7_556
S7 Dy3 Dy6 135.17(3) . 7_556
S8 Dy3 Dy6 42.64(3) 7_556 7_556
S5 Dy3 Dy6 136.36(3) . 7_556
S6 Dy3 Dy6 42.96(3) 8_455 7_556
S9 Dy3 Dy6 87.57(3) . 7_556
Dy3 Dy3 Dy6 119.91(3) 7_556 7_556
Dy2 Dy3 Dy6 177.431(8) . 7_556
Dy1 Dy3 Dy6 119.02(2) . 7_556
Dy2 Dy3 Dy6 60.181(18) 7_556 7_556
S7 Dy3 Cs1 61.32(3) 7_556 8_455
S7 Dy3 Cs1 127.72(3) . 8_455
S8 Dy3 Cs1 125.29(3) 7_556 8_455
S5 Dy3 Cs1 54.11(3) . 8_455
S6 Dy3 Cs1 54.50(3) 8_455 8_455
S9 Dy3 Cs1 115.50(3) . 8_455
Dy3 Dy3 Cs1 95.35(3) 7_556 8_455
Dy2 Dy3 Cs1 92.40(2) . 8_455
Dy1 Dy3 Cs1 84.299(8) . 8_455
Dy2 Dy3 Cs1 92.848(8) 7_556 8_455
Dy6 Dy3 Cs1 89.70(2) 7_556 8_455
S2 Dy4 S2 88.10(6) 5 .
S2 Dy4 S3 88.47(4) 5 2
S2 Dy4 S3 91.83(4) . 2
S2 Dy4 S3 91.83(4) 5 .
S2 Dy4 S3 88.47(4) . .
S3 Dy4 S3 179.58(5) 2 .
S2 Dy4 S5 176.86(4) 5 .
S2 Dy4 S5 92.57(4) . .
S3 Dy4 S5 94.57(4) 2 .
S3 Dy4 S5 85.12(4) . .
S2 Dy4 S5 92.57(4) 5 2
S2 Dy4 S5 176.86(4) . 2
S3 Dy4 S5 85.12(4) 2 2
S3 Dy4 S5 94.57(4) . 2
S5 Dy4 S5 86.93(6) . 2
S2 Dy4 Dy8 43.37(4) 5 5
S2 Dy4 Dy8 90.10(4) . 5
S3 Dy4 Dy8 45.10(3) 2 5
S3 Dy4 Dy8 135.20(3) . 5
S5 Dy4 Dy8 139.67(3) . 5
S5 Dy4 Dy8 88.29(3) 2 5
S2 Dy4 Dy8 90.10(4) 5 .
S2 Dy4 Dy8 43.37(4) . .
S3 Dy4 Dy8 135.20(3) 2 .
S3 Dy4 Dy8 45.10(3) . .
S5 Dy4 Dy8 88.29(3) . .
S5 Dy4 Dy8 139.67(3) 2 .
Dy8 Dy4 Dy8 119.40(2) 5 .
S2 Dy4 Dy4 44.05(3) 5 5
S2 Dy4 Dy4 44.05(3) . 5
S3 Dy4 Dy4 90.21(2) 2 5
S3 Dy4 Dy4 90.21(2) . 5
S5 Dy4 Dy4 136.53(3) . 5
S5 Dy4 Dy4 136.53(3) 2 5
Dy8 Dy4 Dy4 59.698(12) 5 5
Dy8 Dy4 Dy4 59.698(12) . 5
S2 Dy4 Dy1 135.95(3) 5 .
S2 Dy4 Dy1 135.95(3) . .
S3 Dy4 Dy1 89.79(2) 2 .
S3 Dy4 Dy1 89.79(2) . .
S5 Dy4 Dy1 43.47(3) . .
S5 Dy4 Dy1 43.47(3) 2 .
Dy8 Dy4 Dy1 120.302(12) 5 .
Dy8 Dy4 Dy1 120.302(12) . .
Dy4 Dy4 Dy1 180.0 5 .
S2 Dy4 Cs1 61.46(4) 5 7
S2 Dy4 Cs1 128.52(4) . 7
S3 Dy4 Cs1 124.64(3) 2 7
S3 Dy4 Cs1 55.30(3) . 7
S5 Dy4 Cs1 115.94(3) . 7
S5 Dy4 Cs1 54.28(3) 2 7
Dy8 Dy4 Cs1 92.85(3) 5 7
Dy8 Dy4 Cs1 92.98(3) . 7
Dy4 Dy4 Cs1 95.792(7) 5 7
Dy1 Dy4 Cs1 84.208(7) . 7
S2 Dy4 Cs1 128.53(4) 5 8_455
S2 Dy4 Cs1 61.46(4) . 8_455
S3 Dy4 Cs1 55.30(3) 2 8_455
S3 Dy4 Cs1 124.64(3) . 8_455
S5 Dy4 Cs1 54.28(3) . 8_455
S5 Dy4 Cs1 115.94(3) 2 8_455
Dy8 Dy4 Cs1 92.98(3) 5 8_455
Dy8 Dy4 Cs1 92.85(3) . 8_455
Dy4 Dy4 Cs1 95.792(7) 5 8_455
Dy1 Dy4 Cs1 84.208(7) . 8_455
Cs1 Dy4 Cs1 168.416(13) 7 8_455
S4 Dy5 S1 93.94(5) 7 7
S4 Dy5 S9 88.61(4) 7 8
S1 Dy5 S9 88.25(4) 7 8
S4 Dy5 S3 98.98(4) 7 .
S1 Dy5 S3 97.22(5) 7 .
S9 Dy5 S3 170.28(3) 8 .
S4 Dy5 S6 93.38(5) 7 .
S1 Dy5 S6 170.35(4) 7 .
S9 Dy5 S6 85.64(3) 8 .
S3 Dy5 S6 87.84(4) . .
S4 Dy5 S10 176.61(4) 7 .
S1 Dy5 S10 88.46(4) 7 .
S9 Dy5 S10 89.07(4) 8 .
S3 Dy5 S10 83.07(4) . .
S6 Dy5 S10 83.98(4) . .
S4 Dy5 Dy1 44.09(3) 7 7
S1 Dy5 Dy1 90.79(4) 7 7
S9 Dy5 Dy1 44.53(3) 8 7
S3 Dy5 Dy1 142.82(3) . 7
S6 Dy5 Dy1 90.09(3) . 7
S10 Dy5 Dy1 133.59(4) . 7
S4 Dy5 Dy7 89.79(4) 7 3_545
S1 Dy5 Dy7 43.88(4) 7 3_545
S9 Dy5 Dy7 44.44(3) 8 3_545
S3 Dy5 Dy7 140.85(3) . 3_545
S6 Dy5 Dy7 129.91(3) . 3_545
S10 Dy5 Dy7 90.29(4) . 3_545
Dy1 Dy5 Dy7 59.43(2) 7 3_545
S4 Dy5 Dy2 91.97(4) 7 .
S1 Dy5 Dy2 141.59(4) 7 .
S9 Dy5 Dy2 129.85(3) 8 .
S3 Dy5 Dy2 44.39(3) . .
S6 Dy5 Dy2 44.25(3) . .
S10 Dy5 Dy2 87.62(4) . .
Dy1 Dy5 Dy2 118.69(2) 7 .
Dy7 Dy5 Dy2 173.997(8) 3_545 .
S4 Dy5 Dy5 135.72(3) 7 6
S1 Dy5 Dy5 41.78(3) 7 6
S9 Dy5 Dy5 89.38(2) 8 6
S3 Dy5 Dy5 89.38(2) . 6
S6 Dy5 Dy5 130.53(3) . 6
S10 Dy5 Dy5 46.71(3) . 6
Dy1 Dy5 Dy5 119.042(11) 7 6
Dy7 Dy5 Dy5 59.615(11) 3_545 6
Dy2 Dy5 Dy5 121.930(11) . 6
S4 Dy5 Cs1 56.33(3) 7 7
S1 Dy5 Cs1 66.40(4) 7 7
S9 Dy5 Cs1 132.73(3) 8 7
S3 Dy5 Cs1 56.99(4) . 7
S6 Dy5 Cs1 123.10(3) . 7
S10 Dy5 Cs1 126.97(4) . 7
Dy1 Dy5 Cs1 94.42(3) 7 7
Dy7 Dy5 Cs1 99.72(3) 3_545 7
Dy2 Dy5 Cs1 86.02(3) . 7
Dy5 Dy5 Cs1 95.401(6) 6 7
S8 Dy6 S8 176.73(5) 2_656 .
S8 Dy6 S6 89.41(4) 2_656 2_656
S8 Dy6 S6 88.38(3) . 2_656
S8 Dy6 S6 88.38(3) 2_656 .
S8 Dy6 S6 89.41(4) . .
S6 Dy6 S6 95.06(6) 2_656 .
S8 Dy6 S10 94.87(4) 2_656 .
S8 Dy6 S10 87.44(4) . .
S6 Dy6 S10 175.14(4) 2_656 .
S6 Dy6 S10 87.39(4) . .
S8 Dy6 S10 87.44(4) 2_656 5_656
S8 Dy6 S10 94.87(4) . 5_656
S6 Dy6 S10 87.39(4) 2_656 5_656
S6 Dy6 S10 175.14(4) . 5_656
S10 Dy6 S10 90.49(5) . 5_656
S8 Dy6 Dy6 91.64(3) 2_656 5_656
S8 Dy6 Dy6 91.64(3) . 5_656
S6 Dy6 Dy6 132.47(3) 2_656 5_656
S6 Dy6 Dy6 132.47(3) . 5_656
S10 Dy6 Dy6 45.24(3) . 5_656
S10 Dy6 Dy6 45.24(3) 5_656 5_656
S8 Dy6 Dy3 43.65(3) 2_656 8
S8 Dy6 Dy3 134.06(3) . 8
S6 Dy6 Dy3 92.44(3) 2_656 8
S6 Dy6 Dy3 44.74(3) . 8
S10 Dy6 Dy3 92.25(4) . 8
S10 Dy6 Dy3 131.07(4) 5_656 8
Dy6 Dy6 Dy3 119.634(11) 5_656 8
S8 Dy6 Dy3 134.06(3) 2_656 7_556
S8 Dy6 Dy3 43.65(3) . 7_556
S6 Dy6 Dy3 44.74(3) 2_656 7_556
S6 Dy6 Dy3 92.44(3) . 7_556
S10 Dy6 Dy3 131.07(4) . 7_556
S10 Dy6 Dy3 92.25(4) 5_656 7_556
Dy6 Dy6 Dy3 119.634(11) 5_656 7_556
Dy3 Dy6 Dy3 120.73(2) 8 7_556
S8 Dy6 Dy2 45.56(3) 2_656 2_656
S8 Dy6 Dy2 132.03(3) . 2_656
S6 Dy6 Dy2 43.97(3) 2_656 2_656
S6 Dy6 Dy2 89.83(3) . 2_656
S10 Dy6 Dy2 140.41(4) . 2_656
S10 Dy6 Dy2 89.02(3) 5_656 2_656
Dy6 Dy6 Dy2 122.353(12) 5_656 2_656
Dy3 Dy6 Dy2 59.80(3) 8 2_656
Dy3 Dy6 Dy2 88.50(3) 7_556 2_656
S8 Dy6 Dy2 132.03(3) 2_656 .
S8 Dy6 Dy2 45.56(3) . .
S6 Dy6 Dy2 89.83(3) 2_656 .
S6 Dy6 Dy2 43.97(3) . .
S10 Dy6 Dy2 89.02(3) . .
S10 Dy6 Dy2 140.41(4) 5_656 .
Dy6 Dy6 Dy2 122.353(12) 5_656 .
Dy3 Dy6 Dy2 88.50(3) 8 .
Dy3 Dy6 Dy2 59.80(3) 7_556 .
Dy2 Dy6 Dy2 115.29(2) 2_656 .
S8 Dy6 Dy8 138.97(3) 2_656 .
S8 Dy6 Dy8 43.43(3) . .
S6 Dy6 Dy8 131.54(3) 2_656 .
S6 Dy6 Dy8 90.11(3) . .
S10 Dy6 Dy8 44.11(4) . .
S10 Dy6 Dy8 91.41(4) 5_656 .
Dy6 Dy6 Dy8 60.502(12) 5_656 .
Dy3 Dy6 Dy8 122.67(3) 8 .
Dy3 Dy6 Dy8 86.97(3) 7_556 .
Dy2 Dy6 Dy8 175.461(7) 2_656 .
Dy2 Dy6 Dy8 61.97(2) . .
S1 Dy7 S1 180.0 5_565 .
S1 Dy7 S9 86.30(4) 5_565 6_565
S1 Dy7 S9 93.70(4) . 6_565
S1 Dy7 S9 93.70(4) 5_565 2
S1 Dy7 S9 86.30(4) . 2
S9 Dy7 S9 180.0 6_565 2
S1 Dy7 S9 86.30(4) 5_565 .
S1 Dy7 S9 93.70(4) . .
S9 Dy7 S9 90.71(5) 6_565 .
S9 Dy7 S9 89.29(5) 2 .
S1 Dy7 S9 93.70(4) 5_565 5_565
S1 Dy7 S9 86.30(4) . 5_565
S9 Dy7 S9 89.29(5) 6_565 5_565
S9 Dy7 S9 90.71(5) 2 5_565
S9 Dy7 S9 180.00(3) . 5_565
S1 Dy7 Dy1 90.0 5_565 .
S1 Dy7 Dy1 90.0 . .
S9 Dy7 Dy1 135.35(3) 6_565 .
S9 Dy7 Dy1 44.65(3) 2 .
S9 Dy7 Dy1 44.65(3) . .
S9 Dy7 Dy1 135.35(3) 5_565 .
S1 Dy7 Dy1 90.0 5_565 5_565
S1 Dy7 Dy1 90.0 . 5_565
S9 Dy7 Dy1 44.65(3) 6_565 5_565
S9 Dy7 Dy1 135.35(3) 2 5_565
S9 Dy7 Dy1 135.35(3) . 5_565
S9 Dy7 Dy1 44.65(3) 5_565 5_565
Dy1 Dy7 Dy1 180.0 . 5_565
S1 Dy7 Dy5 137.39(3) 5_565 4
S1 Dy7 Dy5 42.61(3) . 4
S9 Dy7 Dy5 90.15(3) 6_565 4
S9 Dy7 Dy5 89.85(3) 2 4
S9 Dy7 Dy5 136.24(3) . 4
S9 Dy7 Dy5 43.76(3) 5_565 4
Dy1 Dy7 Dy5 120.385(10) . 4
Dy1 Dy7 Dy5 59.615(10) 5_565 4
S1 Dy7 Dy5 42.61(3) 5_565 3_455
S1 Dy7 Dy5 137.39(3) . 3_455
S9 Dy7 Dy5 43.76(3) 6_565 3_455
S9 Dy7 Dy5 136.24(3) 2 3_455
S9 Dy7 Dy5 89.85(3) . 3_455
S9 Dy7 Dy5 90.15(3) 5_565 3_455
Dy1 Dy7 Dy5 120.385(11) . 3_455
Dy1 Dy7 Dy5 59.615(11) 5_565 3_455
Dy5 Dy7 Dy5 119.23(2) 4 3_455
S1 Dy7 Dy5 137.39(3) 5_565 7
S1 Dy7 Dy5 42.61(3) . 7
S9 Dy7 Dy5 136.24(3) 6_565 7
S9 Dy7 Dy5 43.76(3) 2 7
S9 Dy7 Dy5 90.15(3) . 7
S9 Dy7 Dy5 89.85(3) 5_565 7
Dy1 Dy7 Dy5 59.615(11) . 7
Dy1 Dy7 Dy5 120.385(11) 5_565 7
Dy5 Dy7 Dy5 60.77(2) 4 7
Dy5 Dy7 Dy5 180.0 3_455 7
S1 Dy7 Dy5 42.61(3) 5_565 8_455
S1 Dy7 Dy5 137.39(3) . 8_455
S9 Dy7 Dy5 89.85(3) 6_565 8_455
S9 Dy7 Dy5 90.15(3) 2 8_455
S9 Dy7 Dy5 43.76(3) . 8_455
S9 Dy7 Dy5 136.24(3) 5_565 8_455
Dy1 Dy7 Dy5 59.615(11) . 8_455
Dy1 Dy7 Dy5 120.385(11) 5_565 8_455
Dy5 Dy7 Dy5 180.0 4 8_455
Dy5 Dy7 Dy5 60.77(2) 3_455 8_455
Dy5 Dy7 Dy5 119.23(2) 7 8_455
S2 Dy8 S3 89.80(4) . 6
S2 Dy8 S3 89.80(4) . .
S3 Dy8 S3 91.44(6) 6 .
S2 Dy8 S8 97.58(4) . .
S3 Dy8 S8 172.12(4) 6 .
S3 Dy8 S8 85.85(4) . .
S2 Dy8 S8 97.58(4) . 6
S3 Dy8 S8 85.85(4) 6 6
S3 Dy8 S8 172.12(4) . 6
S8 Dy8 S8 95.86(6) . 6
S2 Dy8 S10 173.71(5) . .
S3 Dy8 S10 85.82(3) 6 .
S3 Dy8 S10 85.82(3) . .
S8 Dy8 S10 86.61(4) . .
S8 Dy8 S10 86.61(4) 6 .
S2 Dy8 Dy4 44.55(3) . 5
S3 Dy8 Dy4 45.25(3) 6 5
S3 Dy8 Dy4 91.06(3) . 5
S8 Dy8 Dy4 142.07(3) . 5
S8 Dy8 Dy4 92.27(3) 6 5
S10 Dy8 Dy4 130.92(3) . 5
S2 Dy8 Dy4 44.55(3) . .
S3 Dy8 Dy4 91.06(3) 6 .
S3 Dy8 Dy4 45.25(3) . .
S8 Dy8 Dy4 92.27(3) . .
S8 Dy8 Dy4 142.07(3) 6 .
S10 Dy8 Dy4 130.92(3) . .
Dy4 Dy8 Dy4 60.60(2) 5 .
S2 Dy8 Dy6 139.92(3) . .
S3 Dy8 Dy6 130.16(3) 6 .
S3 Dy8 Dy6 86.55(3) . .
S8 Dy8 Dy6 42.35(3) . .
S8 Dy8 Dy6 89.54(3) 6 .
S10 Dy8 Dy6 44.35(3) . .
Dy4 Dy8 Dy6 174.824(9) 5 .
Dy4 Dy8 Dy6 119.94(2) . .
S2 Dy8 Dy6 139.92(3) . 5_656
S3 Dy8 Dy6 86.55(3) 6 5_656
S3 Dy8 Dy6 130.16(3) . 5_656
S8 Dy8 Dy6 89.54(3) . 5_656
S8 Dy8 Dy6 42.35(3) 6 5_656
S10 Dy8 Dy6 44.35(3) . 5_656
Dy4 Dy8 Dy6 119.94(2) 5 5_656
Dy4 Dy8 Dy6 174.824(9) . 5_656
Dy6 Dy8 Dy6 59.00(2) . 5_656
S2 Dy8 Cs2 66.17(4) . 7_556
S3 Dy8 Cs2 129.59(3) 6 7_556
S3 Dy8 Cs2 129.59(3) . 7_556
S8 Dy8 Cs2 56.79(3) . 7_556
S8 Dy8 Cs2 56.79(3) 6 7_556
S10 Dy8 Cs2 120.12(3) . 7_556
Dy4 Dy8 Cs2 99.09(3) 5 7_556
Dy4 Dy8 Cs2 99.09(3) . 7_556
Dy6 Dy8 Cs2 85.96(3) . 7_556
Dy6 Dy8 Cs2 85.96(3) 5_656 7_556
Dy5 S1 Dy5 96.44(6) 7 4
Dy5 S1 Dy7 93.50(5) 7 .
Dy5 S1 Dy7 93.50(5) 4 .
Dy5 S1 Cs2 131.68(3) 7 .
Dy5 S1 Cs2 131.68(3) 4 .
Dy7 S1 Cs2 81.08(4) . .
Dy5 S1 Cs1 130.36(6) 7 6_565
Dy5 S1 Cs1 76.59(3) 4 6_565
Dy7 S1 Cs1 135.49(3) . 6_565
Cs2 S1 Cs1 74.71(3) . 6_565
Dy5 S1 Cs1 76.59(3) 7 .
Dy5 S1 Cs1 130.36(6) 4 .
Dy7 S1 Cs1 135.49(3) . .
Cs2 S1 Cs1 74.71(3) . .
Cs1 S1 Cs1 72.28(4) 6_565 .
Dy8 S2 Dy4 92.08(4) . 5
Dy8 S2 Dy4 92.08(4) . .
Dy4 S2 Dy4 91.90(6) 5 .
Dy8 S2 Cs1 130.97(4) . 3_445
Dy4 S2 Cs1 81.16(3) 5 3_445
Dy4 S2 Cs1 136.35(6) . 3_445
Dy8 S2 Cs1 130.97(4) . 8_455
Dy4 S2 Cs1 136.35(6) 5 8_455
Dy4 S2 Cs1 81.16(3) . 8_455
Cs1 S2 Cs1 75.21(4) 3_445 8_455
Dy8 S2 Cs2 77.61(4) . 7_556
Dy4 S2 Cs2 133.31(3) 5 7_556
Dy4 S2 Cs2 133.31(3) . 7_556
Cs1 S2 Cs2 72.93(3) 3_445 7_556
Cs1 S2 Cs2 72.93(3) 8_455 7_556
Dy8 S3 Dy4 89.65(3) . .
Dy8 S3 Dy5 97.59(4) . .
Dy4 S3 Dy5 170.03(5) . .
Dy8 S3 Dy2 95.97(5) . .
Dy4 S3 Dy2 94.58(4) . .
Dy5 S3 Dy2 91.50(4) . .
Dy8 S3 Cs1 141.00(4) . 7
Dy4 S3 Cs1 86.36(3) . 7
Dy5 S3 Cs1 83.70(3) . 7
Dy2 S3 Cs1 123.01(4) . 7
Dy5 S4 Dy2 172.63(6) 7 .
Dy5 S4 Dy1 93.57(4) 7 .
Dy2 S4 Dy1 93.54(4) . .
Dy5 S4 Cs1 86.35(4) 7 .
Dy2 S4 Cs1 86.68(4) . .
Dy1 S4 Cs1 145.27(5) . .
Dy1 S5 Dy2 91.17(4) . .
Dy1 S5 Dy3 91.50(5) . .
Dy2 S5 Dy3 90.10(4) . .
Dy1 S5 Dy4 91.73(4) . .
Dy2 S5 Dy4 94.52(4) . .
Dy3 S5 Dy4 174.30(5) . .
Dy1 S5 Cs1 125.35(4) . 8_455
Dy2 S5 Cs1 143.44(4) . 8_455
Dy3 S5 Cs1 87.43(4) . 8_455
Dy4 S5 Cs1 86.87(4) . 8_455
Dy6 S6 Dy5 96.89(5) . .
Dy6 S6 Dy2 93.20(3) . .
Dy5 S6 Dy2 91.55(4) . .
Dy6 S6 Dy3 92.29(4) . 8
Dy5 S6 Dy3 94.88(4) . 8
Dy2 S6 Dy3 170.99(5) . 8
Dy6 S6 Cs1 139.21(4) . .
Dy5 S6 Cs1 123.85(4) . .
Dy2 S6 Cs1 84.60(3) . .
Dy3 S6 Cs1 86.58(3) 8 .
Dy3 S7 Dy2 94.39(5) 7_556 .
Dy3 S7 Dy3 91.33(4) 7_556 .
Dy2 S7 Dy3 92.34(4) . .
Dy3 S7 Cs1 81.76(3) 7_556 2_656
Dy2 S7 Cs1 132.45(4) . 2_656
Dy3 S7 Cs1 134.92(4) . 2_656
Dy3 S7 Cs2 136.68(4) 7_556 .
Dy2 S7 Cs2 128.32(4) . .
Dy3 S7 Cs2 81.28(3) . .
Cs1 S7 Cs2 74.36(3) 2_656 .
Dy3 S7 Cs1 133.39(4) 7_556 .
Dy2 S7 Cs1 75.55(3) . .
Dy3 S7 Cs1 133.71(4) . .
Cs1 S7 Cs1 73.62(4) 2_656 .
Cs2 S7 Cs1 73.03(2) . .
Dy6 S8 Dy3 93.71(4) . 7_556
Dy6 S8 Dy8 94.22(4) . .
Dy3 S8 Dy8 170.66(5) 7_556 .
Dy6 S8 Dy2 91.80(4) . .
Dy3 S8 Dy2 90.31(4) 7_556 .
Dy8 S8 Dy2 94.36(4) . .
Dy6 S8 Cs2 126.56(4) . 7_556
Dy3 S8 Cs2 86.54(4) 7_556 7_556
Dy8 S8 Cs2 84.77(4) . 7_556
Dy2 S8 Cs2 141.63(5) . 7_556
Dy5 S9 Dy1 90.95(4) 8_455 .
Dy5 S9 Dy7 91.80(4) 8_455 .
Dy1 S9 Dy7 90.01(4) . .
Dy5 S9 Dy3 95.49(4) 8_455 .
Dy1 S9 Dy3 90.48(5) . .
Dy7 S9 Dy3 172.68(5) . .
Dy5 S9 Cs2 132.81(4) 8_455 .
Dy1 S9 Cs2 136.17(4) . .
Dy7 S9 Cs2 86.75(4) . .
Dy3 S9 Cs2 87.84(4) . .
Dy8 S10 Dy6 91.53(4) . .
Dy8 S10 Dy6 91.53(4) . 5_656
Dy6 S10 Dy6 89.51(5) . 5_656
Dy8 S10 Dy5 93.41(4) . 6
Dy6 S10 Dy5 174.86(6) . 6
Dy6 S10 Dy5 91.74(3) 5_656 6
Dy8 S10 Dy5 93.41(4) . .
Dy6 S10 Dy5 91.74(3) . .
Dy6 S10 Dy5 174.86(6) 5_656 .
Dy5 S10 Dy5 86.59(5) 6 .
Cs2 Cl1 Cs2 180.000(18) . 5_666
Cs2 Cl1 Cs1 90.588(11) . .
Cs2 Cl1 Cs1 89.412(11) 5_666 .
Cs2 Cl1 Cs1 89.412(11) . 5_666
Cs2 Cl1 Cs1 90.588(11) 5_666 5_666
Cs1 Cl1 Cs1 180.0 . 5_666
Cs2 Cl1 Cs1 90.588(11) . 6_565
Cs2 Cl1 Cs1 89.412(11) 5_666 6_565
Cs1 Cl1 Cs1 89.56(3) . 6_565
Cs1 Cl1 Cs1 90.44(3) 5_666 6_565
Cs2 Cl1 Cs1 89.412(11) . 2_656
Cs2 Cl1 Cs1 90.588(11) 5_666 2_656
Cs1 Cl1 Cs1 90.44(3) . 2_656
Cs1 Cl1 Cs1 89.56(3) 5_666 2_656
Cs1 Cl1 Cs1 180.000(9) 6_565 2_656

loop_
_geom_bond_atom_site_label_1
_geom_bond_atom_site_label_2
_geom_bond_distance
_geom_bond_site_symmetry_2
Cs1 Cl1 3.4030(9) .
Cs1 S5 3.5924(15) 8
Cs1 S4 3.5978(18) .
Cs1 S6 3.6125(17) .
Cs1 S3 3.6400(19) 7
Cs1 S7 3.9267(16) 2_656
Cs1 S2 3.9280(16) 3
Cs2 Cl1 3.3936(15) .
Cs2 S9 3.5844(15) .
Cs2 S9 3.5844(15) 6_565
Cs2 S8 3.6898(14) 4_556
Cs2 S8 3.6898(14) 7_556
Cs2 S1 3.894(2) .
Cs2 S7 3.9845(17) 6_565
Cs2 S7 3.9845(17) .
Dy1 S4 2.7074(17) .
Dy1 S4 2.7074(17) 2
Dy1 S5 2.7100(14) 2
Dy1 S5 2.7100(13) .
Dy1 S9 2.7240(13) .
Dy1 S9 2.7240(13) 2
Dy1 Dy7 3.8763(12) .
Dy1 Dy5 3.8838(9) 7
Dy1 Dy5 3.8838(9) 8_455
Dy1 Dy2 3.8901(10) 2
Dy1 Dy2 3.8900(10) .
Dy1 Dy3 3.9165(16) 2
Dy2 S4 2.6313(14) .
Dy2 S7 2.6936(14) .
Dy2 S5 2.7361(17) .
Dy2 S6 2.7564(16) .
Dy2 S3 2.7630(13) .
Dy2 S8 2.8317(14) .
Dy2 Dy3 3.8879(9) .
Dy2 Dy5 3.9487(9) .
Dy2 Dy3 3.9490(17) 7_556
Dy2 Dy6 3.9640(10) .
Dy3 S7 2.6887(14) 7_556
Dy3 S7 2.6959(17) .
Dy3 S8 2.7371(13) 7_556
Dy3 S5 2.7575(13) .
Dy3 S6 2.7881(16) 8_455
Dy3 S9 2.7915(13) .
Dy3 Dy3 3.8515(10) 7_556
Dy3 Dy2 3.9490(17) 7_556
Dy3 Dy6 3.9574(9) 7_556
Dy4 S2 2.7147(13) 5
Dy4 S2 2.7147(13) .
Dy4 S3 2.7462(16) 2
Dy4 S3 2.7462(16) .
Dy4 S5 2.7757(13) .
Dy4 S5 2.7757(13) 2
Dy4 Dy8 3.8670(10) 5
Dy4 Dy8 3.8670(10) .
Dy4 Dy4 3.9023(13) 5
Dy5 S4 2.6213(14) 7
Dy5 S1 2.6699(13) 7
Dy5 S9 2.7236(17) 8
Dy5 S3 2.7497(16) .
Dy5 S6 2.7539(14) .
Dy5 S10 2.9033(13) .
Dy5 Dy1 3.8838(9) 7
Dy5 Dy7 3.9361(9) 3_545
Dy5 Dy5 3.9818(13) 6
Dy6 S8 2.6864(17) 2_656
Dy6 S8 2.6864(17) .
Dy6 S6 2.6993(14) 2_656
Dy6 S6 2.6993(14) .
Dy6 S10 2.7809(13) .
Dy6 S10 2.7809(13) 5_656
Dy6 Dy6 3.9161(13) 5_656
Dy6 Dy3 3.9574(9) 8
Dy6 Dy3 3.9574(9) 7_556
Dy6 Dy2 3.9640(10) 2_656
Dy6 Dy8 3.9766(11) .
Dy7 S1 2.734(2) 5_565
Dy7 S1 2.734(2) .
Dy7 S9 2.7573(13) 6_565
Dy7 S9 2.7573(13) 2
Dy7 S9 2.7573(13) .
Dy7 S9 2.7573(13) 5_565
Dy7 Dy1 3.8763(12) 5_565
Dy7 Dy5 3.9361(9) 4
Dy7 Dy5 3.9361(9) 3_455
Dy7 Dy5 3.9361(9) 7
Dy7 Dy5 3.9361(9) 8_455
Dy8 S2 2.657(2) .
Dy8 S3 2.7394(13) 6
Dy8 S3 2.7394(13) .
Dy8 S8 2.7411(13) .
Dy8 S8 2.7411(13) 6
Dy8 S10 2.769(2) .
Dy8 Dy4 3.8670(10) 5
Dy8 Dy6 3.9766(11) 5_656
S1 Dy5 2.6699(13) 7
S1 Dy5 2.6699(13) 4
S2 Dy4 2.7147(13) 5
S2 Cs1 3.9280(15) 3_445
S2 Cs1 3.9280(15) 8_455
S3 Cs1 3.6400(19) 7
S4 Dy5 2.6213(14) 7
S5 Cs1 3.5923(15) 8_455
S6 Dy3 2.7881(16) 8
S7 Dy3 2.6887(14) 7_556
S7 Cs1 3.9267(16) 2_656
S8 Dy3 2.7371(13) 7_556
S8 Cs2 3.6898(14) 7_556
S9 Dy5 2.7236(17) 8_455
S10 Dy6 2.7809(13) 5_656
S10 Dy5 2.9033(13) 6
Cl1 Cs2 3.3936(15) 5_666
Cl1 Cs1 3.4030(9) 5_666
Cl1 Cs1 3.4030(9) 6_565
Cl1 Cs1 3.4030(9) 2_656
